data_2106925
loop_
_publ_author_name
'del Bucchia, S.'
'Jumas, J.C.'
'Maurin, M.'

_publ_section_title
;
 Etude du systeme Sn S - Ba S: Structure de Ba Sn2 S3
;
_journal_name_full 'Acta Crystallographica B (24,1968-38,1982)'
_journal_page_first 2935
_journal_page_last 2940
_journal_volume 36
_journal_year 1980
_chemical_formula_sum 'Ba S3 Sn2'
_chemical_name_systematic 'Ba Sn2 S3'
_space_group_IT_number 11
_symmetry_space_group_name_Hall '-P 2yb'
_symmetry_space_group_name_H-M 'P 1 21/m 1'
_cell_angle_alpha 90
_cell_angle_beta 108.49
_cell_angle_gamma 90
_cell_formula_units_Z 6
_cell_length_a 6.139
_cell_length_b 13.493
_cell_length_c 12.235
_cell_volume 961.152
_citation_journal_id_ASTM ACBCAR
_cod_data_source_file delBucchia_ACBCAR_1980_1254.cif
_cod_data_source_block Ba1S3Sn2
_cod_original_formula_sum 'Ba1 S3 Sn2'
_cod_database_code 2106925

loop_
_symmetry_equiv_pos_as_xyz
x,y,z
-x,y+1/2,-z
-x,-y,-z
x,-y-1/2,z

loop_
_atom_site_label
_atom_site_type_symbol
_atom_site_fract_x
_atom_site_fract_y
_atom_site_fract_z
_atom_site_occupancy
_atom_site_U_iso_or_equiv
Sn3 Sn+2 0.2256 0.0526 0.4474 1 0.0
Sn4 Sn+2 0.8211 0.25 0.2086 1 0.0
S2 S-2 0.797 0.0788 0.71 1 0.0
Sn1 Sn+2 0.2282 0.1136 0.773 1 0.0
S5 S-2 0.196 0.25 0.6223 1 0.0
S3 S-2 0.79 0.1055 0.0504 1 0.0
Ba1 Ba+2 0.3326 0.0784 0.128 1 0.0
S6 S-2 0.181 0.25 0.9313 1 0.0
Sn2 Sn+2 0.7431 0.25 0.8998 1 0.0
S1 S-2 0.791 0.0727 0.3854 1 0.0
Ba2 Ba+2 0.6468 0.25 0.5254 1 0.0
S4 S-2 0.239 0.25 0.284 1 0.0
